data_7122263
loop_
_publ_author_name
'Niklas, Julie E.'
'Hardy, Emily E.'
'Gorden, Anne E. V.'

_publ_section_title
;
 Solid-state structural elucidation and electrochemical analysis of uranyl
 naphthylsalophen.
;
_journal_issue 83
_journal_name_full 'Chemical communications (Cambridge, England)'
_journal_page_first 11693
_journal_page_last 11696
_journal_paper_doi 10.1039/c8cc05242e
_journal_volume 54
_journal_year 2018
_chemical_formula_moiety '2(C28 H20 N2 O5 U), 4(C H2 Cl2)'
_chemical_formula_sum 'C60 H48 Cl8 N4 O10 U2'
_chemical_formula_weight 1744.75
_space_group_crystal_system monoclinic
_space_group_IT_number 14
_space_group_name_Hall '-P 2yn'
_space_group_name_H-M_alt 'P 1 21/n 1'
_symmetry_Int_Tables_number 14
_symmetry_space_group_name_Hall '-P 2yn'
_symmetry_space_group_name_H-M 'P 1 21/n 1'
_atom_sites_solution_primary dual
_audit_creation_date 2017-06-10
_audit_creation_method
;
Olex2 1.2
(compiled 2017.03.28 svn.r3405 for OlexSys, GUI svn.r5337)
;
_audit_update_record
;
2018-03-03 deposited with the CCDC.
2018-08-28 downloaded from the CCDC.
;
_cell_angle_alpha 90
_cell_angle_beta 106.655(1)
_cell_angle_gamma 90
_cell_formula_units_Z 4
_cell_length_a 15.4659(12)
_cell_length_b 19.3294(14)
_cell_length_c 22.2346(16)
_cell_measurement_reflns_used 9914
_cell_measurement_temperature 180
_cell_measurement_theta_max 25.628
_cell_measurement_theta_min 2.183
_cell_volume 6368.1(8)
_computing_cell_refinement 'SAINT v8.34A (Bruker, 2013)'
_computing_data_reduction 'SAINT v8.34A (Bruker, 2013)'
_computing_molecular_graphics 'Olex2 (Dolomanov et al., 2009)'
_computing_publication_material 'Olex2 (Dolomanov et al., 2009)'
_computing_structure_refinement 'olex2.refine (Bourhis et al., 2015)'
_computing_structure_solution 'ShelXT (Sheldrick, 2015)'
_diffrn_ambient_temperature 180
_diffrn_measured_fraction_theta_full 0.9970
_diffrn_measured_fraction_theta_max 0.9970
_diffrn_measurement_device_type 'Bruker APEX CCD'
_diffrn_measurement_method '\f and \w scans'
_diffrn_radiation_type 'Mo K\a'
_diffrn_radiation_wavelength 0.71073
_diffrn_reflns_av_R_equivalents 0.0706
_diffrn_reflns_av_unetI/netI 0.0463
_diffrn_reflns_limit_h_max 18
_diffrn_reflns_limit_h_min -18
_diffrn_reflns_limit_k_max 23
_diffrn_reflns_limit_k_min -23
_diffrn_reflns_limit_l_max 27
_diffrn_reflns_limit_l_min -27
_diffrn_reflns_number 74217
_diffrn_reflns_theta_full 25.7632
_diffrn_reflns_theta_max 25.76
_diffrn_reflns_theta_min 1.42
_diffrn_standards_number 0
_exptl_absorpt_coefficient_mu 5.476
_exptl_absorpt_correction_T_max 0.7453
_exptl_absorpt_correction_T_min 0.3403
_exptl_absorpt_correction_type multi-scan
_exptl_absorpt_process_details
'SADABS-2014/2 (Bruker,2014/2) was used for absorption correction. wR2(int) was 0.1471 before and 0.0559 after correction. The Ratio of minimum to maximum transmission is 0.4566. The \l/2 correction factor is 0.00150.'
_exptl_crystal_colour 'dark red'
_exptl_crystal_colour_modifier dark
_exptl_crystal_colour_primary red
_exptl_crystal_density_diffrn 1.8197
_exptl_crystal_description block
_exptl_crystal_F_000 3269.1361
_exptl_crystal_recrystallization_method 'Slow diffusion of Hex into DCM'
_exptl_crystal_size_max 0.18
_exptl_crystal_size_mid 0.12
_exptl_crystal_size_min 0.1
_refine_diff_density_max 3.3260
_refine_diff_density_min -1.9575
_refine_diff_density_rms 0.2631
_refine_ls_d_res_high 0.8176
_refine_ls_d_res_low 14.3146
_refine_ls_goodness_of_fit_ref 1.0941
_refine_ls_hydrogen_treatment constr
_refine_ls_matrix_type full
_refine_ls_number_constraints 90
_refine_ls_number_parameters 759
_refine_ls_number_reflns 12168
_refine_ls_number_restraints 0
_refine_ls_restrained_S_all 1.0941
_refine_ls_R_factor_all 0.0628
_refine_ls_R_factor_gt 0.0440
_refine_ls_shift/su_max 0.0000
_refine_ls_shift/su_mean 0.0000
_refine_ls_structure_factor_coef Fsqd
_refine_ls_weighting_details 'w=1/[\s^2^(Fo^2^)+(0.0179P)^2^+77.0629P] where P=(Fo^2^+2Fc^2^)/3'
_refine_ls_weighting_scheme calc
_refine_ls_wR_factor_gt 0.0935
_refine_ls_wR_factor_ref 0.1031
_reflns_Friedel_coverage 0.0
_reflns_limit_h_max 13
_reflns_limit_h_min -18
_reflns_limit_k_max 23
_reflns_limit_k_min 0
_reflns_limit_l_max 27
_reflns_limit_l_min -12
_reflns_number_gt 9916
_reflns_number_total 12168
_reflns_threshold_expression I>=2u(I)
_cod_data_source_file c8cc05242e2.cif
_cod_data_source_block UO2L
_cod_depositor_comments 'Adding full bibliography for 7122262--7122263.cif.'
_cod_database_code 7122263
_olex2_refinement_description
;
1. Fixed Uiso
 At 1.2 times of:
  All C(H) groups, All C(H,H) groups
 At 1.5 times of:
  All O(H,H) groups
2.a Rotating group:
 O4(H4a,H4b), O6(H6a,H6b)
2.b Secondary CH2 refined with riding coordinates:
 C0aa(H0aa,H0ab), C1aa(H1aa,H1ab), C2aa(H2aa,H2ab), C3aa(H3aa,H3ab)
2.c Aromatic/amide H refined with riding coordinates:
 C29(H29), C28(H28), C21(H21), C20(H20), C19(H19), C18(H18), C9(H9), C10(H10),
 C23(H23), C24(H24), C25(H25), C26(H26), C13(H13), C14(H14), C15(H15), C16(H16),
  C47(H47), C48(H48), C58(H58), C57(H57), C56(H56), C55(H55), C36(H36),
 C35(H35), C51(H51), C52(H52), C53(H53), C54(H54), C40(H40), C39(H39), C38(H38),
  C37(H37), C3(H3), C6(H6), C41(H41), C44(H44)
;
_olex2_exptl_crystal_mounting_method 'a suitable crystal as selected and mounted on a glass fiber usnig paratone-n oil'
_olex2_submission_special_instructions 'No special instructions were received'

loop_
_space_group_symop_id
_space_group_symop_operation_xyz
1 x,y,z
2 -x+1/2,y+1/2,-z+1/2
3 -x,-y,-z
4 x-1/2,-y-1/2,z-1/2

loop_
_atom_site_label
_atom_site_type_symbol
_atom_site_fract_x
_atom_site_fract_y
_atom_site_fract_z
_atom_site_U_iso_or_equiv
_atom_site_adp_type
_atom_site_occupancy
_atom_site_refinement_flags_posn
U1 U -0.080224(16) 1.093558(14) 0.055471(13) 0.01787(8) Uani 1.000000 .
U2 U -0.248341(17) 0.991497(14) -0.199178(13) 0.01985(8) Uani 1.000000 .
O1 O 0.0225(3) 1.0825(3) 0.0343(2) 0.0239(11) Uani 1.000000 .
O2 O -0.0326(3) 1.0031(3) 0.1230(2) 0.0235(11) Uani 1.000000 .
O3 O -0.1824(3) 1.1064(3) 0.0749(2) 0.0234(11) Uani 1.000000 .
O4 O -0.1513(3) 0.9961(3) -0.0083(2) 0.0240(11) Uani 1.000000 .
O5 O -0.1643(3) 1.0049(3) -0.2663(3) 0.0309(13) Uani 1.000000 .
O6 O -0.1256(3) 1.0646(3) -0.1350(2) 0.0235(11) Uani 1.000000 .
O8 O -0.3149(3) 1.0648(3) -0.2297(2) 0.0281(12) Uani 1.000000 .
N1 N -0.0053(4) 1.1368(3) 0.1634(3) 0.0222(14) Uani 1.000000 .
N2 N -0.0549(4) 1.2221(3) 0.0667(3) 0.0231(14) Uani 1.000000 .
N3 N -0.3892(4) 0.9209(3) -0.2061(3) 0.0242(14) Uani 1.000000 .
N4 N -0.3194(4) 0.9318(3) -0.3020(3) 0.0246(14) Uani 1.000000 .
C1 C -0.0595(4) 0.9919(4) 0.1739(4) 0.0250(17) Uani 1.000000 .
C2 C -0.0627(5) 1.0446(4) 0.2162(4) 0.0257(17) Uani 1.000000 .
C3 C -0.0182(5) 1.1103(4) 0.2133(4) 0.0269(18) Uani 1.000000 .
C4 C 0.0485(5) 1.1975(4) 0.1665(4) 0.0255(17) Uani 1.000000 .
C5 C 0.0234(5) 1.2422(4) 0.1155(4) 0.0270(17) Uani 1.000000 .
C6 C -0.1082(6) 1.2710(4) 0.0365(4) 0.0288(18) Uani 1.000000 .
C7 C -0.1882(5) 1.2597(4) -0.0146(4) 0.0259(17) Uani 1.000000 .
C8 C -0.1992(5) 1.1999(4) -0.0516(3) 0.0235(16) Uani 1.000000 .
C9 C -0.2736(5) 1.1942(4) -0.1059(4) 0.0273(17) Uani 1.000000 .
C10 C -0.3366(6) 1.2453(5) -0.1205(4) 0.0331(19) Uani 1.000000 .
C11 C -0.3300(6) 1.3061(4) -0.0848(4) 0.0338(19) Uani 1.000000 .
C12 C -0.2553(6) 1.3145(4) -0.0312(4) 0.033(2) Uani 1.000000 .
C13 C -0.2519(8) 1.3759(5) 0.0031(4) 0.049(3) Uani 1.000000 .
C14 C -0.3185(9) 1.4251(5) -0.0152(5) 0.063(3) Uani 1.000000 .
C15 C -0.3925(8) 1.4162(6) -0.0668(5) 0.060(3) Uani 1.000000 .
C16 C -0.3973(7) 1.3576(5) -0.1002(5) 0.048(3) Uani 1.000000 .
C18 C 0.0752(6) 1.3007(5) 0.1136(4) 0.039(2) Uani 1.000000 .
C19 C 0.1505(6) 1.3145(5) 0.1641(5) 0.044(2) Uani 1.000000 .
C20 C 0.1741(5) 1.2707(5) 0.2148(4) 0.037(2) Uani 1.000000 .
C21 C 0.1249(5) 1.2111(4) 0.2176(4) 0.0288(18) Uani 1.000000 .
C22 C -0.1007(5) 1.0309(5) 0.2667(4) 0.035(2) Uani 1.000000 .
C23 C -0.1199(6) 1.0840(6) 0.3044(5) 0.050(3) Uani 1.000000 .
C24 C -0.1625(9) 1.0693(7) 0.3502(6) 0.073(4) Uani 1.000000 .
C25 C -0.1895(10) 1.0017(8) 0.3579(6) 0.081(4) Uani 1.000000 .
C26 C -0.1719(9) 0.9489(7) 0.3222(6) 0.073(4) Uani 1.000000 .
C27 C -0.1287(6) 0.9629(5) 0.2754(4) 0.043(2) Uani 1.000000 .
C28 C -0.1162(6) 0.9100(5) 0.2345(4) 0.042(2) Uani 1.000000 .
C29 C -0.0849(5) 0.9233(4) 0.1846(4) 0.0313(19) Uani 1.000000 .
C31 C -0.3699(5) 1.0179(4) -0.0992(4) 0.0228(16) Uani 1.000000 .
C32 C -0.4516(5) 0.9862(4) -0.1345(4) 0.0245(17) Uani 1.000000 .
C33 C -0.5342(5) 1.0030(4) -0.1198(4) 0.0266(17) Uani 1.000000 .
C34 C -0.5328(5) 1.0493(4) -0.0707(4) 0.0294(18) Uani 1.000000 .
C35 C -0.4487(5) 1.0799(4) -0.0370(4) 0.0309(19) Uani 1.000000 .
C36 C -0.3715(5) 1.0646(4) -0.0503(4) 0.0283(18) Uani 1.000000 .
C37 C -0.6132(5) 1.0647(5) -0.0551(4) 0.034(2) Uani 1.000000 .
C38 C -0.6927(5) 1.0349(5) -0.0871(4) 0.037(2) Uani 1.000000 .
C39 C -0.6958(5) 0.9908(5) -0.1363(4) 0.037(2) Uani 1.000000 .
C40 C -0.6194(5) 0.9754(5) -0.1533(4) 0.032(2) Uani 1.000000 .
C41 C -0.4508(5) 0.9334(4) -0.1794(4) 0.0271(18) Uani 1.000000 .
C42 C -0.3998(5) 0.8625(4) -0.2468(4) 0.0278(18) Uani 1.000000 .
C43 C -0.3655(5) 0.8689(4) -0.2986(4) 0.0287(18) Uani 1.000000 .
C44 C -0.3206(5) 0.9561(5) -0.3565(4) 0.0318(19) Uani 1.000000 .
C45 C -0.2687(5) 1.0127(5) -0.3681(4) 0.0313(19) Uani 1.000000 .
C46 C -0.1880(5) 1.0315(4) -0.3232(4) 0.0289(18) Uani 1.000000 .
C47 C -0.1277(6) 1.0788(5) -0.3396(4) 0.039(2) Uani 1.000000 .
C48 C -0.1508(7) 1.1086(5) -0.3978(5) 0.047(2) Uani 1.000000 .
C49 C -0.2327(7) 1.0933(5) -0.4437(5) 0.045(2) Uani 1.000000 .
C50 C -0.2932(6) 1.0458(5) -0.4293(4) 0.040(2) Uani 1.000000 .
C51 C -0.3749(7) 1.0335(6) -0.4752(5) 0.056(3) Uani 1.000000 .
C52 C -0.3943(8) 1.0660(7) -0.5323(5) 0.065(3) Uani 1.000000 .
C53 C -0.3349(9) 1.1123(6) -0.5467(6) 0.069(3) Uani 1.000000 .
C54 C -0.2569(8) 1.1266(6) -0.5030(5) 0.060(3) Uani 1.000000 .
C55 C -0.3752(6) 0.8141(5) -0.3405(4) 0.037(2) Uani 1.000000 .
C56 C -0.4192(6) 0.7540(5) -0.3330(5) 0.045(2) Uani 1.000000 .
C57 C -0.4510(7) 0.7474(5) -0.2807(5) 0.050(3) Uani 1.000000 .
C58 C -0.4416(6) 0.8010(5) -0.2377(4) 0.039(2) Uani 1.000000 .
O0aa O -0.2919(3) 1.0028(3) -0.1085(2) 0.0262(12) Uani 1.000000 .
O1aa O -0.1408(3) 1.1481(3) -0.0385(2) 0.0236(11) Uani 1.000000 .
Cl7 Cl -0.7846(4) 1.2606(3) -0.1649(3) 0.160(2) Uani 1.000000 .
Cl8 Cl -0.5953(4) 1.2463(3) -0.1023(4) 0.182(3) Uani 1.000000 .
Cl9 Cl -0.5981(4) 1.1775(3) -0.2822(4) 0.182(3) Uani 1.000000 .
Cl10 Cl -0.5554(4) 1.0499(4) -0.3289(3) 0.163(2) Uani 1.000000 .
C0aa C -0.5254(10) 1.1112(9) -0.2679(8) 0.107(6) Uani 1.000000 .
C1aa C -0.6978(16) 1.2067(10) -0.1402(14) 0.240(17) Uani 1.000000 .
O3aa O -0.1847(3) 0.9173(3) -0.1669(3) 0.0287(12) Uani 1.000000 .
Cl1 Cl -0.1475(4) 0.8048(3) 0.0197(2) 0.1269(18) Uani 1.000000 .
Cl2 Cl -0.3313(4) 0.8092(2) -0.0611(2) 0.1151(16) Uani 1.000000 .
Cl6 Cl -0.3014(7) 1.2149(4) 0.1825(3) 0.224(4) Uani 1.000000 .
Cl0a Cl -0.4357(5) 1.2405(4) 0.0754(4) 0.252(5) Uani 1.000000 .
C2aa C -0.3113(19) 1.2262(13) 0.1074(11) 0.249(17) Uani 1.000000 .
C3aa C -0.2137(12) 0.8081(8) -0.0540(8) 0.114(6) Uani 1.000000 .
H29 H -0.0800(5) 0.8870(4) 0.1569(4) 0.038(2) Uiso 1.000000 R
H28 H -0.1301(6) 0.8636(5) 0.2424(4) 0.050(3) Uiso 1.000000 R
H21 H 0.1421(5) 1.1808(4) 0.2526(4) 0.035(2) Uiso 1.000000 R
H20 H 0.2255(5) 1.2813(5) 0.2489(4) 0.045(3) Uiso 1.000000 R
H19 H 0.1858(6) 1.3546(5) 0.1635(5) 0.052(3) Uiso 1.000000 R
H18 H 0.0594(6) 1.3308(5) 0.0783(4) 0.047(3) Uiso 1.000000 R
H9 H -0.2797(5) 1.1547(4) -0.1321(4) 0.033(2) Uiso 1.000000 R
H10 H -0.3871(6) 1.2397(5) -0.1564(4) 0.040(2) Uiso 1.000000 R
H23 H -0.1035(6) 1.1303(6) 0.2985(5) 0.060(3) Uiso 1.000000 R
H24 H -0.1733(9) 1.1052(7) 0.3763(6) 0.087(4) Uiso 1.000000 R
H25 H -0.2204(10) 0.9923(8) 0.3883(6) 0.097(5) Uiso 1.000000 R
H26 H -0.1886(9) 0.9028(7) 0.3288(6) 0.087(4) Uiso 1.000000 R
H13 H -0.2029(8) 1.3835(5) 0.0396(4) 0.058(3) Uiso 1.000000 R
H14 H -0.3133(9) 1.4667(5) 0.0083(5) 0.075(4) Uiso 1.000000 R
H15 H -0.4386(8) 1.4503(6) -0.0782(5) 0.072(4) Uiso 1.000000 R
H16 H -0.4481(7) 1.3506(5) -0.1357(5) 0.058(3) Uiso 1.000000 R
H47 H -0.0715(6) 1.0896(5) -0.3102(4) 0.046(3) Uiso 1.000000 R
H48 H -0.1104(7) 1.1407(5) -0.4077(5) 0.056(3) Uiso 1.000000 R
H58 H -0.4636(6) 0.7958(5) -0.2022(4) 0.047(3) Uiso 1.000000 R
H57 H -0.4795(7) 0.7056(5) -0.2744(5) 0.060(3) Uiso 1.000000 R
H56 H -0.4276(6) 0.7178(5) -0.3630(5) 0.054(3) Uiso 1.000000 R
H55 H -0.3509(6) 0.8181(5) -0.3750(4) 0.045(3) Uiso 1.000000 R
H36 H -0.3167(5) 1.0854(4) -0.0264(4) 0.034(2) Uiso 1.000000 R
H35 H -0.4475(5) 1.1119(4) -0.0043(4) 0.037(2) Uiso 1.000000 R
H51 H -0.4174(7) 1.0023(6) -0.4668(5) 0.068(3) Uiso 1.000000 R
H52 H -0.4500(8) 1.0565(7) -0.5629(5) 0.078(4) Uiso 1.000000 R
H53 H -0.3491(9) 1.1337(6) -0.5868(6) 0.083(4) Uiso 1.000000 R
H54 H -0.2170(8) 1.1597(6) -0.5121(5) 0.071(4) Uiso 1.000000 R
H40 H -0.6236(5) 0.9457(5) -0.1880(4) 0.039(2) Uiso 1.000000 R
H39 H -0.7518(5) 0.9708(5) -0.1589(4) 0.044(3) Uiso 1.000000 R
H38 H -0.7461(5) 1.0445(5) -0.0756(4) 0.044(3) Uiso 1.000000 R
H37 H -0.6116(5) 1.0962(5) -0.0220(4) 0.040(2) Uiso 1.000000 R
H4a H -0.2096(4) 1.0015(16) -0.019(2) 0.0360(17) Uiso 1.000000 GR
H4b H -0.137(3) 0.9583(4) 0.0135(10) 0.0360(17) Uiso 1.000000 GR
H6a H -0.1436(14) 1.085(2) -0.1059(18) 0.0353(17) Uiso 1.000000 GR
H6b H -0.0791(14) 1.0387(5) -0.118(2) 0.0353(17) Uiso 1.000000 GR
H3 H 0.0030(5) 1.1357(4) 0.2513(4) 0.032(2) Uiso 1.000000 R
H6 H -0.0930(6) 1.3174(4) 0.0492(4) 0.035(2) Uiso 1.000000 R
H41 H -0.5022(5) 0.9040(4) -0.1908(4) 0.032(2) Uiso 1.000000 R
H44 H -0.3598(5) 0.9340(5) -0.3921(4) 0.038(2) Uiso 1.000000 R
H0aa H -0.4637(10) 1.1286(9) -0.2639(8) 0.129(7) Uiso 1.000000 R
H0ab H -0.5251(10) 1.0889(9) -0.2278(8) 0.129(7) Uiso 1.000000 R
H1aa H -0.7122(16) 1.1728(10) -0.1111(14) 0.29(2) Uiso 1.000000 R
H1ab H -0.6905(16) 1.1808(10) -0.1768(14) 0.29(2) Uiso 1.000000 R
H2aa H -0.2766(19) 1.2669(13) 0.1004(11) 0.30(2) Uiso 1.000000 R
H2ab H -0.2916(19) 1.1847(13) 0.0888(11) 0.30(2) Uiso 1.000000 R
H3aa H -0.1984(12) 0.8501(8) -0.0743(8) 0.137(7) Uiso 1.000000 R
H3ab H -0.2005(12) 0.7675(8) -0.0771(8) 0.137(7) Uiso 1.000000 R

loop_
_atom_site_aniso_label
_atom_site_aniso_U_11
_atom_site_aniso_U_22
_atom_site_aniso_U_33
_atom_site_aniso_U_12
_atom_site_aniso_U_13
_atom_site_aniso_U_23
U1 0.01380(12) 0.01981(15) 0.01973(14) -0.00097(10) 0.00436(10) -0.00372(11)
U2 0.01437(13) 0.02143(15) 0.02228(15) -0.00088(10) 0.00292(10) -0.00319(12)
O1 0.020(2) 0.030(3) 0.024(3) -0.002(2) 0.010(2) -0.004(2)
O2 0.021(2) 0.024(3) 0.024(3) -0.001(2) 0.006(2) -0.003(2)
O3 0.019(2) 0.029(3) 0.024(3) -0.002(2) 0.008(2) -0.007(2)
O4 0.017(2) 0.024(3) 0.028(3) 0.001(2) 0.002(2) -0.002(2)
O5 0.022(3) 0.047(4) 0.026(3) -0.004(2) 0.009(2) -0.004(3)
O6 0.016(2) 0.025(3) 0.028(3) -0.001(2) 0.005(2) -0.005(2)
O8 0.022(3) 0.032(3) 0.028(3) -0.001(2) 0.003(2) -0.003(2)
N1 0.020(3) 0.022(3) 0.024(3) -0.004(2) 0.006(3) -0.006(3)
N2 0.030(3) 0.019(3) 0.022(3) -0.009(3) 0.010(3) -0.006(3)
N3 0.022(3) 0.025(4) 0.026(3) -0.007(3) 0.006(3) -0.005(3)
N4 0.021(3) 0.026(4) 0.025(4) -0.002(3) 0.003(3) -0.008(3)
C1 0.011(3) 0.033(5) 0.028(4) -0.000(3) 0.001(3) -0.002(4)
C2 0.016(3) 0.033(5) 0.025(4) 0.002(3) 0.001(3) 0.002(4)
C3 0.018(4) 0.037(5) 0.023(4) -0.003(3) 0.003(3) -0.010(4)
C4 0.021(4) 0.026(4) 0.032(4) -0.009(3) 0.012(3) -0.017(4)
C5 0.033(4) 0.024(4) 0.027(4) -0.001(3) 0.013(3) -0.004(3)
C6 0.044(5) 0.019(4) 0.022(4) 0.003(4) 0.008(4) 0.002(3)
C7 0.036(4) 0.022(4) 0.023(4) -0.001(3) 0.013(3) 0.004(3)
C8 0.031(4) 0.022(4) 0.020(4) 0.001(3) 0.013(3) 0.002(3)
C9 0.031(4) 0.023(4) 0.028(4) -0.002(3) 0.008(3) -0.000(3)
C10 0.036(4) 0.039(5) 0.023(4) 0.008(4) 0.007(4) 0.007(4)
C11 0.048(5) 0.028(5) 0.026(4) 0.010(4) 0.011(4) 0.008(4)
C12 0.056(5) 0.019(4) 0.028(5) 0.000(4) 0.016(4) 0.005(4)
C13 0.083(8) 0.030(5) 0.031(5) 0.012(5) 0.013(5) -0.002(4)
C14 0.102(9) 0.028(6) 0.054(7) 0.026(6) 0.015(7) -0.003(5)
C15 0.094(9) 0.052(7) 0.033(6) 0.042(6) 0.016(6) 0.011(5)
C16 0.068(7) 0.041(6) 0.034(5) 0.023(5) 0.013(5) 0.008(4)
C18 0.041(5) 0.036(5) 0.038(5) -0.016(4) 0.009(4) -0.010(4)
C19 0.048(5) 0.035(5) 0.050(6) -0.023(4) 0.017(5) -0.009(5)
C20 0.026(4) 0.040(5) 0.043(5) -0.013(4) 0.005(4) -0.022(4)
C21 0.024(4) 0.032(5) 0.029(4) -0.001(3) 0.006(3) -0.011(4)
C22 0.026(4) 0.048(6) 0.031(5) -0.008(4) 0.009(4) -0.002(4)
C23 0.047(6) 0.067(7) 0.042(6) -0.012(5) 0.022(5) -0.009(5)
C24 0.092(9) 0.086(10) 0.057(7) -0.021(8) 0.048(7) -0.021(7)
C25 0.104(10) 0.098(11) 0.055(8) -0.033(9) 0.048(7) 0.006(8)
C26 0.098(10) 0.075(9) 0.055(7) -0.029(7) 0.036(7) 0.010(7)
C27 0.041(5) 0.054(6) 0.034(5) -0.006(4) 0.012(4) 0.009(5)
C28 0.046(5) 0.036(5) 0.042(5) -0.006(4) 0.008(4) 0.014(4)
C29 0.023(4) 0.029(5) 0.040(5) -0.001(3) 0.004(3) 0.007(4)
C31 0.016(3) 0.028(4) 0.026(4) 0.001(3) 0.008(3) -0.001(3)
C32 0.022(4) 0.027(4) 0.023(4) -0.004(3) 0.004(3) -0.001(3)
C33 0.024(4) 0.031(5) 0.026(4) -0.001(3) 0.010(3) 0.003(4)
C34 0.022(4) 0.037(5) 0.030(4) 0.001(3) 0.007(3) 0.004(4)
C35 0.027(4) 0.034(5) 0.032(5) -0.002(3) 0.009(3) -0.013(4)
C36 0.015(3) 0.041(5) 0.026(4) -0.009(3) 0.000(3) -0.006(4)
C37 0.028(4) 0.040(5) 0.035(5) 0.006(4) 0.012(4) -0.000(4)
C38 0.023(4) 0.053(6) 0.039(5) 0.007(4) 0.016(4) 0.008(5)
C39 0.018(4) 0.047(6) 0.042(5) -0.007(4) 0.004(3) 0.004(4)
C40 0.019(4) 0.046(5) 0.032(5) -0.006(3) 0.006(3) -0.005(4)
C41 0.019(4) 0.025(4) 0.038(5) -0.005(3) 0.009(3) -0.003(4)
C42 0.023(4) 0.028(4) 0.031(5) -0.003(3) 0.004(3) -0.007(4)
C43 0.018(4) 0.032(5) 0.035(5) -0.004(3) 0.007(3) -0.010(4)
C44 0.027(4) 0.039(5) 0.026(5) -0.001(4) 0.001(3) -0.008(4)
C45 0.031(4) 0.041(5) 0.024(4) -0.003(4) 0.010(3) -0.002(4)
C46 0.024(4) 0.035(5) 0.033(5) 0.000(3) 0.014(3) -0.003(4)
C47 0.033(5) 0.040(5) 0.043(5) -0.008(4) 0.011(4) -0.003(4)
C48 0.056(6) 0.043(6) 0.050(6) -0.013(5) 0.029(5) 0.000(5)
C49 0.055(6) 0.035(5) 0.042(6) 0.000(4) 0.012(5) 0.003(5)
C50 0.046(5) 0.038(5) 0.035(5) 0.001(4) 0.010(4) 0.004(4)
C51 0.048(6) 0.075(8) 0.041(6) -0.006(5) 0.005(5) 0.019(6)
C52 0.064(7) 0.077(8) 0.042(6) -0.006(6) -0.003(5) 0.018(6)
C53 0.090(9) 0.065(8) 0.047(7) -0.001(7) 0.013(6) 0.023(6)
C54 0.079(8) 0.052(7) 0.053(7) -0.009(6) 0.026(6) 0.012(6)
C55 0.033(4) 0.045(6) 0.036(5) -0.005(4) 0.013(4) -0.015(4)
C56 0.045(5) 0.041(6) 0.052(6) -0.016(4) 0.019(5) -0.026(5)
C57 0.058(6) 0.037(6) 0.058(7) -0.025(5) 0.022(5) -0.019(5)
C58 0.040(5) 0.037(5) 0.044(5) -0.018(4) 0.018(4) -0.012(4)
O0aa 0.013(2) 0.036(3) 0.029(3) -0.004(2) 0.005(2) -0.008(3)
O1aa 0.029(3) 0.019(3) 0.022(3) 0.003(2) 0.007(2) -0.001(2)
Cl7 0.160(5) 0.115(4) 0.191(6) 0.001(4) 0.029(5) -0.040(4)
Cl8 0.145(5) 0.124(4) 0.234(7) -0.030(4) -0.013(5) 0.072(5)
Cl9 0.100(4) 0.132(5) 0.334(10) 0.027(3) 0.096(5) 0.076(5)
Cl10 0.109(4) 0.170(6) 0.178(6) -0.026(4) -0.012(4) 0.001(5)
C0aa 0.079(10) 0.131(15) 0.106(13) 0.024(10) 0.018(9) 0.044(11)
C1aa 0.18(2) 0.079(14) 0.34(4) -0.038(14) -0.13(2) 0.064(18)
O3aa 0.023(3) 0.026(3) 0.035(3) 0.001(2) 0.005(2) -0.007(3)
Cl1 0.163(4) 0.117(4) 0.106(3) -0.072(3) 0.046(3) 0.005(3)
Cl2 0.163(4) 0.108(3) 0.088(3) 0.065(3) 0.059(3) 0.020(2)
Cl6 0.319(11) 0.169(6) 0.137(5) -0.071(7) -0.010(6) -0.049(5)
Cl0a 0.152(6) 0.239(8) 0.303(10) 0.096(6) -0.036(6) -0.151(8)
C2aa 0.37(3) 0.25(3) 0.26(2) 0.25(3) 0.29(3) 0.19(2)
C3aa 0.168(16) 0.087(11) 0.135(15) -0.018(11) 0.119(14) 0.008(11)

loop_
_atom_type_symbol
_atom_type_scat_dispersion_real
_atom_type_scat_dispersion_imag
_atom_type_scat_Cromer_Mann_a1
_atom_type_scat_Cromer_Mann_a2
_atom_type_scat_Cromer_Mann_a3
_atom_type_scat_Cromer_Mann_a4
_atom_type_scat_Cromer_Mann_b1
_atom_type_scat_Cromer_Mann_b2
_atom_type_scat_Cromer_Mann_b3
_atom_type_scat_Cromer_Mann_b4
_atom_type_scat_Cromer_Mann_c
_atom_type_scat_source
_atom_type_scat_dispersion_source
C 0.00347 0.00161 2.31000 1.02000 1.58860 0.86500 20.84390 10.20750 0.56870 51.65120 0.215599998832 'International Tables Volume C Table 6.1.1.4 (pp. 500-502)' 'Henke, Gullikson and Davis, At. Data and Nucl. Data Tables, 1993, 54, 2'
Cl 0.14873 0.16029 11.46040 7.19640 6.25560 1.64550 0.01040 1.16620 18.51940 47.77840 -9.55739974976 'International Tables Volume C Table 6.1.1.4 (pp. 500-502)' 'Henke, Gullikson and Davis, At. Data and Nucl. Data Tables, 1993, 54, 2'
H 0.00000 0.00000 0.49300 0.32291 0.14019 0.04081 10.51090 26.12570 3.14236 57.79970 0.0030380000826 'International Tables Volume C Table 6.1.1.4 (pp. 500-502)' 'Henke, Gullikson and Davis, At. Data and Nucl. Data Tables, 1993, 54, 2'
O 0.01158 0.00611 3.04850 2.28680 1.54630 0.86700 13.27710 5.70110 0.32390 32.90890 0.250800013542 'International Tables Volume C Table 6.1.1.4 (pp. 500-502)' 'Henke, Gullikson and Davis, At. Data and Nucl. Data Tables, 1993, 54, 2'
N 0.00653 0.00323 12.21260 3.13220 2.01250 1.16630 0.00570 9.89330 28.99750 0.58260 -11.5290002823 'International Tables Volume C Table 6.1.1.4 (pp. 500-502)' 'Henke, Gullikson and Davis, At. Data and Nucl. Data Tables, 1993, 54, 2'
U -10.21189 10.40537 36.02280 23.41280 14.94910 4.18800 0.52930 3.32530 16.09270 100.61300 13.3965997696 'International Tables Volume C Table 6.1.1.4 (pp. 500-502)' 'Henke, Gullikson and Davis, At. Data and Nucl. Data Tables, 1993, 54, 2'

loop_
_geom_angle_atom_site_label_1
_geom_angle_atom_site_label_2
_geom_angle_atom_site_label_3
_geom_angle
O2 U1 O1 86.4(2)
O3 U1 O1 178.5(2)
O3 U1 O2 95.1(2)
O4 U1 O1 92.4(2)
O4 U1 O2 78.29(17)
O4 U1 O3 88.0(2)
N1 U1 O1 95.2(2)
N1 U1 O2 69.53(19)
N1 U1 O3 85.3(2)
N1 U1 O4 146.34(19)
N2 U1 O1 91.1(2)
N2 U1 O2 132.69(19)
N2 U1 O3 87.8(2)
N2 U1 O4 148.99(19)
N2 U1 N1 63.7(2)
O1aa U1 O1 88.7(2)
O1aa U1 O2 157.47(18)
O1aa U1 O3 89.9(2)
O1aa U1 O4 79.95(17)
O1aa U1 N1 132.88(19)
O1aa U1 N2 69.34(19)
O6 U2 O5 79.84(18)
O8 U2 O5 92.0(2)
O8 U2 O6 91.7(2)
N3 U2 O5 131.93(19)
N3 U2 O6 148.02(18)
N3 U2 O8 90.7(2)
N4 U2 O5 68.63(19)
N4 U2 O6 148.43(19)
N4 U2 O8 87.9(2)
N4 U2 N3 63.5(2)
O0aa U2 O5 158.85(18)
O0aa U2 O6 79.01(17)
O0aa U2 O8 88.7(2)
O0aa U2 N3 69.17(18)
O0aa U2 N4 132.51(18)
O3aa U2 O5 90.1(2)
O3aa U2 O6 89.0(2)
O3aa U2 O8 177.8(2)
O3aa U2 N3 87.5(2)
O3aa U2 N4 92.5(2)
O3aa U2 O0aa 89.5(2)
C1 O2 U1 124.3(4)
H4a O4 U1 109.3
H4b O4 U1 109.2
H4b O4 H4a 109.5
C46 O5 U2 128.7(5)
H6a O6 U2 109.6
H6b O6 U2 109.2
H6b O6 H6a 109.5
C3 N1 U1 123.5(5)
C4 N1 U1 115.3(5)
C4 N1 C3 121.1(6)
C5 N2 U1 114.7(5)
C6 N2 U1 127.3(5)
C6 N2 C5 117.8(6)
C41 N3 U2 127.5(5)
C42 N3 U2 113.9(4)
C42 N3 C41 118.5(6)
C43 N4 U2 115.9(5)
C44 N4 U2 124.8(5)
C44 N4 C43 119.2(7)
C2 C1 O2 122.2(7)
C29 C1 O2 117.6(7)
C29 C1 C2 120.1(7)
C3 C2 C1 119.9(7)
C22 C2 C1 119.7(7)
C22 C2 C3 120.0(7)
C2 C3 N1 125.2(7)
H3 C3 N1 117.4(4)
H3 C3 C2 117.4(4)
C5 C4 N1 116.5(7)
C21 C4 N1 122.4(7)
C21 C4 C5 121.1(7)
C4 C5 N2 115.4(7)
C18 C5 N2 124.5(7)
C18 C5 C4 120.0(7)
C7 C6 N2 124.8(7)
H6 C6 N2 117.6(4)
H6 C6 C7 117.6(4)
C8 C7 C6 121.5(7)
C12 C7 C6 118.7(7)
C12 C7 C8 119.6(7)
C9 C8 C7 119.9(7)
O1aa C8 C7 122.3(7)
O1aa C8 C9 117.8(7)
C10 C9 C8 120.0(8)
H9 C9 C8 120.0(5)
H9 C9 C10 120.0(5)
C11 C10 C9 122.8(8)
H10 C10 C9 118.6(5)
H10 C10 C11 118.6(5)
C12 C11 C10 118.8(7)
C16 C11 C10 121.7(8)
C16 C11 C12 119.5(8)
C11 C12 C7 118.8(7)
C13 C12 C7 124.4(8)
C13 C12 C11 116.8(8)
C14 C13 C12 121.0(10)
H13 C13 C12 119.5(6)
H13 C13 C14 119.5(6)
C15 C14 C13 122.2(10)
H14 C14 C13 118.9(6)
H14 C14 C15 118.9(6)
C16 C15 C14 117.8(9)
H15 C15 C14 121.1(6)
H15 C15 C16 121.1(6)
C15 C16 C11 122.7(10)
H16 C16 C11 118.6(6)
H16 C16 C15 118.6(6)
C19 C18 C5 119.0(9)
H18 C18 C5 120.5(5)
H18 C18 C19 120.5(6)
C20 C19 C18 120.6(8)
H19 C19 C18 119.7(6)
H19 C19 C20 119.7(5)
C21 C20 C19 121.8(8)
H20 C20 C19 119.1(5)
H20 C20 C21 119.1(5)
C20 C21 C4 117.5(8)
H21 C21 C4 121.3(5)
H21 C21 C20 121.3(5)
C23 C22 C2 122.4(8)
C27 C22 C2 119.2(8)
C27 C22 C23 118.1(8)
C24 C23 C22 120.7(11)
H23 C23 C22 119.6(6)
H23 C23 C24 119.6(7)
C25 C24 C23 120.1(11)
H24 C24 C23 120.0(7)
H24 C24 C25 120.0(7)
C26 C25 C24 120.7(11)
H25 C25 C24 119.6(7)
H25 C25 C26 119.6(7)
C27 C26 C25 119.9(11)
H26 C26 C25 120.1(7)
H26 C26 C27 120.1(7)
C26 C27 C22 120.4(10)
C28 C27 C22 118.7(8)
C28 C27 C26 120.8(10)
C29 C28 C27 122.2(8)
H28 C28 C27 118.9(5)
H28 C28 C29 118.9(6)
C28 C29 C1 119.6(8)
H29 C29 C1 120.2(5)
H29 C29 C28 120.2(6)
C36 C31 C32 119.4(6)
O0aa C31 C32 121.9(7)
O0aa C31 C36 118.7(6)
C33 C32 C31 118.8(7)
C41 C32 C31 120.7(7)
C41 C32 C33 120.2(7)
C34 C33 C32 120.1(7)
C40 C33 C32 123.1(7)
C40 C33 C34 116.9(7)
C35 C34 C33 118.6(7)
C37 C34 C33 120.3(7)
C37 C34 C35 121.0(8)
C36 C35 C34 121.8(7)
H35 C35 C34 119.1(5)
H35 C35 C36 119.1(5)
C35 C36 C31 121.3(7)
H36 C36 C31 119.3(4)
H36 C36 C35 119.3(5)
C38 C37 C34 120.6(8)
H37 C37 C34 119.7(5)
H37 C37 C38 119.7(5)
C39 C38 C37 119.9(8)
H38 C38 C37 120.0(5)
H38 C38 C39 120.0(5)
C40 C39 C38 121.1(8)
H39 C39 C38 119.5(5)
H39 C39 C40 119.5(5)
C39 C40 C33 121.2(8)
H40 C40 C33 119.4(5)
H40 C40 C39 119.4(5)
C32 C41 N3 127.9(7)
H41 C41 N3 116.1(4)
H41 C41 C32 116.1(4)
C43 C42 N3 116.7(7)
C58 C42 N3 123.8(7)
C58 C42 C43 119.5(7)
C42 C43 N4 115.6(7)
C55 C43 N4 125.0(7)
C55 C43 C42 119.4(8)
C45 C44 N4 126.2(7)
H44 C44 N4 116.9(5)
H44 C44 C45 116.9(5)
C46 C45 C44 120.1(8)
C50 C45 C44 119.9(7)
C50 C45 C46 119.5(8)
C45 C46 O5 122.0(7)
C47 C46 O5 118.2(7)
C47 C46 C45 119.7(8)
C48 C47 C46 120.0(8)
H47 C47 C46 120.0(5)
H47 C47 C48 120.0(5)
C49 C48 C47 122.3(9)
H48 C48 C47 118.9(5)
H48 C48 C49 118.9(6)
C50 C49 C48 119.1(9)
C54 C49 C48 121.4(9)
C54 C49 C50 119.4(9)
C49 C50 C45 119.2(8)
C51 C50 C45 123.2(9)
C51 C50 C49 117.6(9)
C52 C51 C50 120.7(10)
H51 C51 C50 119.6(6)
H51 C51 C52 119.6(7)
C53 C52 C51 121.8(11)
H52 C52 C51 119.1(7)
H52 C52 C53 119.1(7)
C54 C53 C52 119.0(11)
H53 C53 C52 120.5(7)
H53 C53 C54 120.5(7)
C53 C54 C49 121.5(10)
H54 C54 C49 119.3(6)
H54 C54 C53 119.3(7)
C56 C55 C43 121.4(8)
H55 C55 C43 119.3(5)
H55 C55 C56 119.3(5)
C57 C56 C55 118.9(8)
H56 C56 C55 120.6(5)
H56 C56 C57 120.6(5)
C58 C57 C56 121.0(9)
H57 C57 C56 119.5(5)
H57 C57 C58 119.5(6)
C57 C58 C42 119.8(8)
H58 C58 C42 120.1(5)
H58 C58 C57 120.1(6)
C31 O0aa U2 132.0(5)
C8 O1aa U1 128.6(4)
Cl10 C0aa Cl9 110.8(9)
H0aa C0aa Cl9 109.5(6)
H0aa C0aa Cl10 109.5(6)
H0ab C0aa Cl9 109.5(6)
H0ab C0aa Cl10 109.5(6)
H0ab C0aa H0aa 108.05934308(2)
Cl8 C1aa Cl7 114.9(12)
H1aa C1aa Cl7 108.5(11)
H1aa C1aa Cl8 108.5(9)
H1ab C1aa Cl7 108.5(11)
H1ab C1aa Cl8 108.5(12)
H1ab C1aa H1aa 107.53233615(3)
Cl0a C2aa Cl6 101.1(9)
H2aa C2aa Cl6 111.6(12)
H2aa C2aa Cl0a 111.6(8)
H2ab C2aa Cl6 111.6(7)
H2ab C2aa Cl0a 111.6(9)
H2ab C2aa H2aa 109.36178(8)
Cl2 C3aa Cl1 114.3(8)
H3aa C3aa Cl1 108.7(5)
H3aa C3aa Cl2 108.7(5)
H3ab C3aa Cl1 108.7(6)
H3ab C3aa Cl2 108.7(6)
H3ab C3aa H3aa 107.6

loop_
_geom_bond_atom_site_label_1
_geom_bond_atom_site_label_2
_geom_bond_distance
U1 O1 1.795(5)
U1 O2 2.285(5)
U1 O3 1.771(5)
U1 O4 2.424(5)
U1 N1 2.491(6)
U1 N2 2.516(6)
U1 O1aa 2.288(5)
U2 O5 2.259(5)
U2 O6 2.466(5)
U2 O8 1.769(5)
U2 N3 2.538(6)
U2 N4 2.515(6)
U2 O0aa 2.311(5)
U2 O3aa 1.771(5)
O2 C1 1.330(9)
O4 H4a 0.8700
O4 H4b 0.8700
O5 C46 1.315(10)
O6 H6a 0.8700
O6 H6b 0.8700
N1 C3 1.290(10)
N1 C4 1.428(9)
N2 C5 1.428(10)
N2 C6 1.307(10)
N3 C41 1.282(9)
N3 C42 1.425(10)
N4 C43 1.424(10)
N4 C44 1.294(10)
C1 C2 1.397(11)
C1 C29 1.422(11)
C2 C3 1.454(11)
C2 C22 1.433(11)
C3 H3 0.9500
C4 C5 1.390(11)
C4 C21 1.409(10)
C5 C18 1.396(11)
C6 C7 1.437(11)
C6 H6 0.9500
C7 C8 1.400(11)
C7 C12 1.455(11)
C8 C9 1.412(10)
C8 O1aa 1.324(9)
C9 C10 1.360(11)
C9 H9 0.9500
C10 C11 1.404(12)
C10 H10 0.9500
C11 C12 1.411(12)
C11 C16 1.410(12)
C12 C13 1.404(12)
C13 C14 1.376(14)
C13 H13 0.9500
C14 C15 1.379(15)
C14 H14 0.9500
C15 C16 1.346(14)
C15 H15 0.9500
C16 H16 0.9500
C18 C19 1.393(12)
C18 H18 0.9500
C19 C20 1.373(13)
C19 H19 0.9500
C20 C21 1.392(12)
C20 H20 0.9500
C21 H21 0.9500
C22 C23 1.408(13)
C22 C27 1.414(13)
C23 C24 1.393(14)
C23 H23 0.9500
C24 C25 1.396(17)
C24 H24 0.9500
C25 C26 1.368(18)
C25 H25 0.9500
C26 C27 1.415(14)
C26 H26 0.9500
C27 C28 1.418(14)
C28 C29 1.357(12)
C28 H28 0.9500
C29 H29 0.9500
C31 C32 1.420(10)
C31 C36 1.419(11)
C31 O0aa 1.315(8)
C32 C33 1.445(10)
C32 C41 1.431(11)
C33 C34 1.407(11)
C33 C40 1.418(10)
C34 C35 1.430(11)
C34 C37 1.415(11)
C35 C36 1.344(11)
C35 H35 0.9500
C36 H36 0.9500
C37 C38 1.360(12)
C37 H37 0.9500
C38 C39 1.377(13)
C38 H38 0.9500
C39 C40 1.373(11)
C39 H39 0.9500
C40 H40 0.9500
C41 H41 0.9500
C42 C43 1.404(11)
C42 C58 1.396(11)
C43 C55 1.390(11)
C44 C45 1.424(12)
C44 H44 0.9500
C45 C46 1.403(11)
C45 C50 1.452(12)
C46 C47 1.428(11)
C47 C48 1.366(13)
C47 H47 0.9500
C48 C49 1.411(14)
C48 H48 0.9500
C49 C50 1.412(13)
C49 C54 1.418(14)
C50 C51 1.399(13)
C51 C52 1.370(14)
C51 H51 0.9500
C52 C53 1.384(16)
C52 H52 0.9500
C53 C54 1.342(16)
C53 H53 0.9500
C54 H54 0.9500
C55 C56 1.380(13)
C55 H55 0.9500
C56 C57 1.392(13)
C56 H56 0.9500
C57 C58 1.389(12)
C57 H57 0.9500
C58 H58 0.9500
Cl7 C1aa 1.66(2)
Cl8 C1aa 1.74(2)
Cl9 C0aa 1.675(16)
Cl10 C0aa 1.760(19)
C0aa H0aa 0.9900
C0aa H0ab 0.9900
C1aa H1aa 0.9900
C1aa H1ab 0.9900
Cl1 C3aa 1.665(19)
Cl2 C3aa 1.781(17)
Cl6 C2aa 1.65(2)
Cl0a C2aa 1.87(3)
C2aa H2aa 0.9900
C2aa H2ab 0.9900
C3aa H3aa 0.9900
C3aa H3ab 0.9900
